data_7011020
loop_
_publ_author_name
'Zbigniew Ciunik'
'Juliusz A. Wolny'
'Miko\/laj F. Rudolf'
'Stanis\/law Wo\/lowiec'

_publ_section_title
;
 cis--trans isomerism and rotational isomerism in triazene-1-oxide
 bis-chelates of palladium(II)
;
_journal_issue 6
_journal_name_full 'J. Chem. Soc., Dalton Trans.'
_journal_page_first 885
_journal_page_last 895
_journal_paper_doi 10.1039/b106652h
_journal_year 2002
_chemical_formula_sum 'C18 H28 N6 O2 Pd'
_chemical_formula_weight 466.86
_space_group_IT_number 14
_symmetry_space_group_name_Hall '-P 2yn'
_symmetry_space_group_name_H-M 'P 1 21/n 1'
_atom_sites_solution_hydrogens geom
_atom_sites_solution_primary direct
_atom_sites_solution_secondary difmap
_audit_creation_method SHELXL-97
_cell_angle_alpha 90.00
_cell_angle_beta 97.12(3)
_cell_angle_gamma 90.00
_cell_formula_units_Z 2
_cell_length_a 10.307(2)
_cell_length_b 7.982(2)
_cell_length_c 13.628(3)
_cell_measurement_temperature 293(2)
_cell_volume 1112.5(4)
_computing_structure_refinement 'SHELXL-97 (Sheldrick, 1997)'
_computing_structure_solution 'SHELXS-97 (Sheldrick, 1990)'
_diffrn_ambient_temperature 293(2)
_diffrn_measured_fraction_theta_full 0.852
_diffrn_measured_fraction_theta_max 0.852
_diffrn_radiation_monochromator graphite
_diffrn_radiation_source 'fine-focus sealed tube'
_diffrn_radiation_type MoK\a
_diffrn_radiation_wavelength 0.71073
_diffrn_reflns_av_R_equivalents 0.0203
_diffrn_reflns_av_sigmaI/netI 0.0152
_diffrn_reflns_limit_h_max 13
_diffrn_reflns_limit_h_min -13
_diffrn_reflns_limit_k_max 10
_diffrn_reflns_limit_k_min -10
_diffrn_reflns_limit_l_max 16
_diffrn_reflns_limit_l_min -18
_diffrn_reflns_number 7074
_diffrn_reflns_theta_full 29.10
_diffrn_reflns_theta_max 29.10
_diffrn_reflns_theta_min 2.96
_exptl_absorpt_coefficient_mu 0.857
_exptl_absorpt_correction_T_max 0.8822
_exptl_absorpt_correction_T_min 0.8473
_exptl_crystal_density_diffrn 1.394
_exptl_crystal_density_method 'not measured'
_exptl_crystal_F_000 480
_exptl_crystal_size_max 0.20
_exptl_crystal_size_mid 0.20
_exptl_crystal_size_min 0.15
_refine_diff_density_max 1.878
_refine_diff_density_min -0.590
_refine_diff_density_rms 0.095
_refine_ls_extinction_coef 0.0073(15)
_refine_ls_extinction_expression Fc^*^=kFc[1+0.001xFc^2^\l^3^/sin(2\q)]^-1/4^
_refine_ls_extinction_method SHELXL
_refine_ls_goodness_of_fit_ref 1.071
_refine_ls_hydrogen_treatment mixed
_refine_ls_matrix_type full
_refine_ls_number_parameters 135
_refine_ls_number_reflns 2708
_refine_ls_number_restraints 0
_refine_ls_restrained_S_all 1.071
_refine_ls_R_factor_all 0.0465
_refine_ls_R_factor_gt 0.0436
_refine_ls_shift/su_max 0.017
_refine_ls_shift/su_mean 0.003
_refine_ls_structure_factor_coef Fsqd
_refine_ls_weighting_details 'w=1/[\s^2^(Fo^2^)+(0.0566P)^2^+2.0843P] where P=(Fo^2^+2Fc^2^)/3'
_refine_ls_weighting_scheme calc
_refine_ls_wR_factor_gt 0.1138
_refine_ls_wR_factor_ref 0.1166
_reflns_number_gt 2454
_reflns_number_total 2708
_reflns_threshold_expression >2sigma(I)
_cod_data_source_file b106652h.txt
_cod_data_source_block cmpd_5
_cod_depositor_comments
;
The following automatic conversions were performed:

'_refine_ls_weighting_scheme' value 'calc
w=1/[\s^2^(Fo^2^)+(0.0566P)^2^+2.0843P] where P=(Fo^2^+2Fc^2^)/3' was
changed to 'calc'. New tag '_refine_ls_weighting_details' was
created. The value of the new tag was set to
'w=1/[\s^2^(Fo^2^)+(0.0566P)^2^+2.0843P] where P=(Fo^2^+2Fc^2^)/3'.

Automatic conversion script
Id: cif_fix_values 3143 2015-03-26 13:38:13Z robertas 
;
_cod_database_code 7011020

loop_
_symmetry_equiv_pos_as_xyz
'x, y, z'
'-x+1/2, y+1/2, -z+1/2'
'-x, -y, -z'
'x-1/2, -y-1/2, z-1/2'

loop_
_atom_site_label
_atom_site_type_symbol
_atom_site_fract_x
_atom_site_fract_y
_atom_site_fract_z
_atom_site_U_iso_or_equiv
_atom_site_adp_type
_atom_site_occupancy
_atom_site_calc_flag
_atom_site_refinement_flags
_atom_site_disorder_assembly
_atom_site_disorder_group
Pd1 Pd 0.5000 0.0000 0.5000 0.03191(15) Uani 1 d S . .
O1 O 0.3273(2) -0.1151(3) 0.49214(17) 0.0452(6) Uani 1 d . . .
N1 N 0.2774(3) -0.0885(5) 0.5782(2) 0.0491(7) Uani 1 d . . .
N2 N 0.3380(3) -0.0077(4) 0.6507(2) 0.0437(7) Uani 1 d . . .
N3 N 0.4499(3) 0.0540(4) 0.6328(2) 0.0387(6) Uani 1 d . . .
C1 C 0.5268(3) 0.1250(4) 0.7174(2) 0.0386(6) Uani 1 d . . .
C2 C 0.5607(4) 0.2953(5) 0.7145(3) 0.0476(8) Uani 1 d . . .
C3 C 0.6409(4) 0.3607(6) 0.7958(3) 0.0589(10) Uani 1 d . . .
H3 H 0.6659 0.4726 0.7952 0.071 Uiso 1 calc R . .
C4 C 0.6835(4) 0.2638(7) 0.8762(4) 0.0679(13) Uani 1 d . . .
H4 H 0.7352 0.3105 0.9300 0.081 Uiso 1 calc R . .
C5 C 0.6497(4) 0.0979(6) 0.8773(3) 0.0615(11) Uani 1 d . . .
H5 H 0.6795 0.0330 0.9322 0.074 Uiso 1 calc R . .
C6 C 0.5718(4) 0.0240(5) 0.7980(3) 0.0466(8) Uani 1 d . . .
C7 C 0.5437(5) -0.1600(6) 0.8009(3) 0.0667(12) Uani 1 d . . .
H71 H 0.6205 -0.2192 0.8318 0.080 Uiso 1 d . . .
H72 H 0.5254 -0.2035 0.7346 0.080 Uiso 1 d . . .
H73 H 0.4713 -0.1830 0.8371 0.080 Uiso 0.63 d P . .
C8 C 0.5111(6) 0.4049(6) 0.6287(4) 0.0689(13) Uani 1 d . . .
H81 H 0.5144 0.3429 0.5679 0.080 Uiso 1 d . . .
H82 H 0.5676 0.5002 0.6266 0.080 Uiso 1 d . . .
H83 H 0.4234 0.4401 0.6332 0.080 Uiso 0.37 d P . .
C9 C 0.3793(9) 0.4622(12) 0.6323(7) 0.072(3) Uiso 0.628(14) d P . .
H91 H 0.3515 0.5302 0.5761 0.080 Uiso 0.63 d P . .
H92 H 0.3222 0.3661 0.6326 0.080 Uiso 0.63 d P . .
H93 H 0.3759 0.5249 0.6919 0.080 Uiso 0.63 d P . .
C10 C 0.1502(4) -0.1622(8) 0.5840(4) 0.0743(15) Uani 1 d . . .
H101 H 0.1214 -0.1335 0.6462 0.111 Uiso 1 calc R . .
H102 H 0.1562 -0.2818 0.5787 0.111 Uiso 1 calc R . .
H103 H 0.0889 -0.1201 0.5310 0.111 Uiso 1 calc R . .
C11 C 0.4370(16) -0.200(2) 0.8530(12) 0.084(5) Uiso 0.372(14) d P . .
H111 H 0.4256 -0.3177 0.8523 0.080 Uiso 0.37 d P . .
H112 H 0.4585 -0.1599 0.9193 0.080 Uiso 0.37 d P . .
H113 H 0.3624 -0.1440 0.8212 0.080 Uiso 0.37 d P . .

loop_
_atom_site_aniso_label
_atom_site_aniso_U_11
_atom_site_aniso_U_22
_atom_site_aniso_U_33
_atom_site_aniso_U_23
_atom_site_aniso_U_13
_atom_site_aniso_U_12
Pd1 0.0325(2) 0.0369(2) 0.0270(2) -0.00006(11) 0.00649(12) 0.00008(11)
O1 0.0431(12) 0.0588(15) 0.0350(11) -0.0042(10) 0.0096(9) -0.0078(11)
N1 0.0415(15) 0.069(2) 0.0383(15) -0.0080(14) 0.0125(12) -0.0118(14)
N2 0.0389(15) 0.0589(19) 0.0352(15) -0.0059(11) 0.0128(12) -0.0067(11)
N3 0.0376(13) 0.0476(14) 0.0321(13) -0.0032(12) 0.0086(10) -0.0014(12)
C1 0.0387(15) 0.0422(16) 0.0363(15) -0.0061(13) 0.0104(12) -0.0030(12)
C2 0.053(2) 0.0450(18) 0.0483(19) -0.0060(15) 0.0185(16) -0.0038(15)
C3 0.055(2) 0.056(2) 0.068(3) -0.024(2) 0.020(2) -0.0160(18)
C4 0.054(2) 0.086(3) 0.063(3) -0.034(2) 0.003(2) -0.011(2)
C5 0.057(2) 0.078(3) 0.047(2) -0.009(2) -0.0038(17) 0.005(2)
C6 0.048(2) 0.053(2) 0.0392(18) -0.0063(15) 0.0047(15) 0.0024(15)
C7 0.092(3) 0.051(2) 0.054(2) 0.0067(19) -0.002(2) 0.002(2)
C8 0.103(4) 0.048(2) 0.060(3) 0.0090(19) 0.030(2) 0.000(2)
C10 0.051(2) 0.110(4) 0.066(3) -0.018(3) 0.022(2) -0.027(2)

loop_
_atom_type_symbol
_atom_type_description
_atom_type_scat_dispersion_real
_atom_type_scat_dispersion_imag
_atom_type_scat_source
C C 0.0033 0.0016 'International Tables Vol C Tables 4.2.6.8 and 6.1.1.4'
H H 0.0000 0.0000 'International Tables Vol C Tables 4.2.6.8 and 6.1.1.4'
N N 0.0061 0.0033 'International Tables Vol C Tables 4.2.6.8 and 6.1.1.4'
O O 0.0106 0.0060 'International Tables Vol C Tables 4.2.6.8 and 6.1.1.4'
Pd Pd -0.9988 1.0072 'International Tables Vol C Tables 4.2.6.8 and 6.1.1.4'

loop_
_geom_angle_atom_site_label_1
_geom_angle_atom_site_label_2
_geom_angle_atom_site_label_3
_geom_angle
_geom_angle_site_symmetry_1
_geom_angle_site_symmetry_3
_geom_angle_publ_flag
N3 Pd1 N3 180.0 3_656 . ?
N3 Pd1 O1 79.53(11) 3_656 3_656 ?
N3 Pd1 O1 100.47(11) . 3_656 ?
N3 Pd1 O1 100.47(11) 3_656 . ?
N3 Pd1 O1 79.53(11) . . ?
O1 Pd1 O1 180.0 3_656 . ?
N1 O1 Pd1 108.24(19) . . ?
N2 N1 O1 123.2(3) . . ?
N2 N1 C10 121.5(3) . . ?
O1 N1 C10 115.3(3) . . ?
N1 N2 N3 113.9(3) . . ?
N2 N3 C1 114.4(3) . . ?
N2 N3 Pd1 115.0(2) . . ?
C1 N3 Pd1 129.6(2) . . ?
C6 C1 C2 121.4(3) . . ?
C6 C1 N3 120.1(3) . . ?
C2 C1 N3 118.4(3) . . ?
C3 C2 C1 117.6(4) . . ?
C3 C2 C8 120.8(4) . . ?
C1 C2 C8 121.6(4) . . ?
C4 C3 C2 121.5(4) . . ?
C3 C4 C5 119.9(4) . . ?
C4 C5 C6 121.6(4) . . ?
C1 C6 C5 118.0(4) . . ?
C1 C6 C7 122.7(4) . . ?
C5 C6 C7 119.3(4) . . ?
C11 C7 C6 113.4(8) . . ?
C9 C8 C2 113.0(5) . . ?

loop_
_geom_bond_atom_site_label_1
_geom_bond_atom_site_label_2
_geom_bond_distance
_geom_bond_site_symmetry_2
_geom_bond_publ_flag
Pd1 N3 1.990(3) 3_656 ?
Pd1 N3 1.990(3) . ?
Pd1 O1 1.994(2) 3_656 ?
Pd1 O1 1.994(2) . ?
O1 N1 1.355(4) . ?
N1 N2 1.276(4) . ?
N1 C10 1.448(5) . ?
N2 N3 1.304(4) . ?
N3 C1 1.432(4) . ?
C1 C6 1.395(5) . ?
C1 C2 1.406(5) . ?
C2 C3 1.398(6) . ?
C2 C8 1.499(6) . ?
C3 C4 1.368(7) . ?
C4 C5 1.369(7) . ?
C5 C6 1.394(6) . ?
C6 C7 1.499(6) . ?
C7 C11 1.417(17) . ?
C8 C9 1.441(10) . ?
